data_4328912
loop_
_publ_author_name
'Hua Lin'
'Long-Hua Li'
'Ling Chen'

_publ_section_title
;
 Diverse Closed Cavities in Condensed Rare Earth Metal-Chalcogenide
 Matrixes: Cs[Lu7Q11] and (ClCs6)[RE21Q34] (RE = Dy, Ho; Q = S, Se, Te)
;
_journal_name_full 'Inorganic Chemistry'
_journal_page_first 4588
_journal_page_last 4596
_journal_paper_doi 10.1021/ic202494w
_journal_volume 51
_journal_year 2012
_chemical_formula_moiety 'Cl Cs6 Dy21 Te34'
_chemical_formula_sum 'Cl Cs6 Dy21 Te34'
_chemical_formula_weight 8583.81
_chemical_name_systematic
; 
 ? 
;
_space_group_IT_number 12
_symmetry_cell_setting monoclinic
_symmetry_space_group_name_Hall '-C 2y'
_symmetry_space_group_name_H-M 'C 1 2/m 1'
_atom_sites_solution_primary direct
_atom_sites_solution_secondary difmap
_audit_creation_method SHELXL-97
_cell_angle_alpha 90.00
_cell_angle_beta 128.662(3)
_cell_angle_gamma 90.00
_cell_formula_units_Z 2
_cell_length_a 18.8678(19)
_cell_length_b 21.5770(9)
_cell_length_c 14.3556(14)
_cell_measurement_reflns_used 6070
_cell_measurement_temperature 293(2)
_cell_measurement_theta_max 27.4856
_cell_measurement_theta_min 2.1607
_cell_volume 4563.5(7)
_computing_cell_refinement 'CrystalClear (Rigaku Inc., 2007)'
_computing_data_collection 'CrystalClear (Rigaku Inc., 2007)'
_computing_data_reduction 'CrystalClear (Rigaku Inc., 2007)'
_computing_molecular_graphics 'Bruker SHELXTL'
_computing_publication_material 'Bruker SHELXTL'
_computing_structure_refinement 'SHELXL-97 (Sheldrick, 1997)'
_computing_structure_solution 'SHELXS-97 (Sheldrick, 1990)'
_diffrn_ambient_temperature 293(2)
_diffrn_detector_area_resol_mean 14.6306
_diffrn_measured_fraction_theta_full 0.971
_diffrn_measured_fraction_theta_max 0.971
_diffrn_measurement_device_type Mercury70
_diffrn_measurement_method CCD_Profile_fitting
_diffrn_radiation_monochromator graphite
_diffrn_radiation_source 'fine-focus sealed tube'
_diffrn_radiation_type MoK\a
_diffrn_radiation_wavelength 0.71073
_diffrn_reflns_av_R_equivalents 0.0304
_diffrn_reflns_av_sigmaI/netI 0.0245
_diffrn_reflns_limit_h_max 24
_diffrn_reflns_limit_h_min -23
_diffrn_reflns_limit_k_max 28
_diffrn_reflns_limit_k_min -28
_diffrn_reflns_limit_l_max 17
_diffrn_reflns_limit_l_min -18
_diffrn_reflns_number 17797
_diffrn_reflns_theta_full 27.47
_diffrn_reflns_theta_max 27.47
_diffrn_reflns_theta_min 2.62
_exptl_absorpt_coefficient_mu 29.994
_exptl_absorpt_correction_T_max 1.0000
_exptl_absorpt_correction_T_min 0.6948
_exptl_absorpt_correction_type multi-scan
_exptl_crystal_colour Black
_exptl_crystal_density_diffrn 6.247
_exptl_crystal_description Block
_exptl_crystal_F_000 7002
_exptl_crystal_size_max 0.2000
_exptl_crystal_size_mid 0.2000
_exptl_crystal_size_min 0.1000
_refine_diff_density_max 1.296
_refine_diff_density_min -1.835
_refine_diff_density_rms 0.290
_refine_ls_extinction_coef 0.0000383(13)
_refine_ls_extinction_expression Fc^*^=kFc[1+0.001xFc^2^\l^3^/sin(2\q)]^-1/4^
_refine_ls_extinction_method SHELXL
_refine_ls_goodness_of_fit_ref 1.109
_refine_ls_matrix_type full
_refine_ls_number_parameters 154
_refine_ls_number_reflns 5220
_refine_ls_number_restraints 0
_refine_ls_restrained_S_all 1.109
_refine_ls_R_factor_all 0.0287
_refine_ls_R_factor_gt 0.0241
_refine_ls_shift/su_max 0.001
_refine_ls_shift/su_mean 0.000
_refine_ls_structure_factor_coef Fsqd
_refine_ls_weighting_details 'calc w=1/[\s^2^(Fo^2^)+(0.0123P)^2^+0.0000P] where P=(Fo^2^+2Fc^2^)/3'
_refine_ls_weighting_scheme calc
_refine_ls_wR_factor_gt 0.0395
_refine_ls_wR_factor_ref 0.0408
_reflns_number_gt 4719
_reflns_number_total 5220
_reflns_threshold_expression >2sigma(I)
_cod_data_source_file ic202494w_si_001_7.cif
_cod_data_source_block ClCs6Dy21Te34
_cod_database_code 4328912

loop_
_symmetry_equiv_pos_as_xyz
'x, y, z'
'-x, y, -z'
'x+1/2, y+1/2, z'
'-x+1/2, y+1/2, -z'
'-x, -y, -z'
'x, -y, z'
'-x+1/2, -y+1/2, -z'
'x+1/2, -y+1/2, z'

loop_
_atom_site_label
_atom_site_type_symbol
_atom_site_fract_x
_atom_site_fract_y
_atom_site_fract_z
_atom_site_U_iso_or_equiv
_atom_site_adp_type
_atom_site_occupancy
_atom_site_symmetry_multiplicity
_atom_site_calc_flag
_atom_site_refinement_flags
Cs1 Cs 0.42452(3) 0.382347(18) 0.27853(4) 0.03320(10) Uani 1 1 d .
Cs2 Cs 0.28169(4) 0.5000 0.42613(5) 0.03393(13) Uani 1 2 d S
Dy1 Dy 0.0000 0.300401(14) 0.0000 0.00979(7) Uani 1 2 d S
Dy2 Dy 0.251643(15) 0.205608(10) 0.25012(2) 0.00963(5) Uani 1 1 d .
Dy3 Dy 0.129285(15) 0.298074(10) 0.37794(2) 0.00960(6) Uani 1 1 d .
Dy4 Dy 0.0000 0.097415(14) 0.0000 0.00928(7) Uani 1 2 d S
Dy5 Dy 0.368953(15) 0.101687(10) 0.11106(2) 0.00961(5) Uani 1 1 d .
Dy6 Dy 0.5000 0.102064(14) 0.5000 0.01007(7) Uani 1 2 d S
Dy7 Dy 0.0000 0.5000 0.0000 0.00928(10) Uani 1 4 d S
Dy8 Dy 0.24406(2) 0.0000 0.25040(3) 0.00952(7) Uani 1 2 d S
Te1 Te 0.19107(3) 0.5000 0.07049(4) 0.01087(10) Uani 1 2 d S
Te2 Te 0.05898(3) 0.0000 0.19027(4) 0.01029(9) Uani 1 2 d S
Te3 Te 0.187250(19) 0.100347(14) 0.06515(3) 0.00881(7) Uani 1 1 d .
Te4 Te 0.18687(2) 0.299155(15) 0.06229(3) 0.01581(8) Uani 1 1 d .
Te5 Te 0.06411(2) 0.199161(13) 0.18820(3) 0.00873(7) Uani 1 1 d .
Te6 Te 0.43878(2) 0.199093(13) 0.31062(3) 0.00910(7) Uani 1 1 d .
Te7 Te 0.31627(2) 0.303449(13) 0.44213(3) 0.01053(7) Uani 1 1 d .
Te8 Te 0.31330(2) 0.101030(13) 0.43820(3) 0.00906(7) Uani 1 1 d .
Te9 Te 0.06103(2) 0.400991(13) 0.18931(3) 0.00868(7) Uani 1 1 d .
Te10 Te 0.43383(3) 0.0000 0.30929(4) 0.00787(9) Uani 1 2 d S
Cl1 Cl 0.5000 0.5000 0.5000 0.0347(7) Uani 1 4 d S

loop_
_atom_site_aniso_label
_atom_site_aniso_U_11
_atom_site_aniso_U_22
_atom_site_aniso_U_33
_atom_site_aniso_U_23
_atom_site_aniso_U_13
_atom_site_aniso_U_12
Cs1 0.0351(2) 0.0319(2) 0.0315(2) -0.00423(17) 0.0202(2) -0.00197(17)
Cs2 0.0271(3) 0.0393(3) 0.0370(3) 0.000 0.0208(3) 0.000
Dy1 0.01090(17) 0.01016(15) 0.00899(18) 0.000 0.00655(15) 0.000
Dy2 0.00959(12) 0.01050(10) 0.00937(13) 0.00109(9) 0.00619(11) 0.00159(8)
Dy3 0.00972(12) 0.01095(11) 0.00829(13) -0.00019(9) 0.00571(11) 0.00135(8)
Dy4 0.00831(16) 0.00901(15) 0.01002(18) 0.000 0.00549(15) 0.000
Dy5 0.01036(12) 0.01060(11) 0.01014(13) 0.00092(9) 0.00752(11) 0.00036(9)
Dy6 0.00977(17) 0.01108(15) 0.00905(18) 0.000 0.00573(15) 0.000
Dy7 0.0122(2) 0.0088(2) 0.0095(3) 0.000 0.0081(2) 0.000
Dy8 0.00940(17) 0.00907(15) 0.00920(18) 0.000 0.00538(15) 0.000
Te1 0.0114(2) 0.0113(2) 0.0107(3) 0.000 0.0073(2) 0.000
Te2 0.0108(2) 0.0108(2) 0.0101(2) 0.000 0.0070(2) 0.000
Te3 0.00694(16) 0.01140(15) 0.00950(18) 0.00091(12) 0.00583(15) 0.00035(11)
Te4 0.01256(18) 0.01869(18) 0.0175(2) 0.01141(14) 0.01006(17) 0.00486(13)
Te5 0.00997(16) 0.00900(15) 0.00835(17) -0.00228(12) 0.00626(14) -0.00134(11)
Te6 0.00750(16) 0.01077(15) 0.01014(18) 0.00082(12) 0.00606(14) 0.00041(11)
Te7 0.01071(17) 0.01148(16) 0.01013(19) 0.00017(12) 0.00686(15) 0.00018(12)
Te8 0.01084(17) 0.00896(15) 0.00804(18) -0.00204(12) 0.00622(15) -0.00108(11)
Te9 0.00953(16) 0.00892(15) 0.00760(17) 0.00170(12) 0.00535(15) 0.00037(12)
Te10 0.0103(2) 0.0070(2) 0.0064(2) 0.000 0.0052(2) 0.000
Cl1 0.0325(17) 0.0350(17) 0.0352(19) 0.000 0.0204(16) 0.000

loop_
_atom_type_symbol
_atom_type_description
_atom_type_scat_dispersion_real
_atom_type_scat_dispersion_imag
_atom_type_scat_source
Cs Cs -0.3680 2.1192 'International Tables Vol C Tables 4.2.6.8 and 6.1.1.4'
Dy Dy -0.1892 4.4098 'International Tables Vol C Tables 4.2.6.8 and 6.1.1.4'
Te Te -0.5308 1.6751 'International Tables Vol C Tables 4.2.6.8 and 6.1.1.4'
Cl Cl 0.1484 0.1585 'International Tables Vol C Tables 4.2.6.8 and 6.1.1.4'

loop_
_geom_angle_atom_site_label_1
_geom_angle_atom_site_label_2
_geom_angle_atom_site_label_3
_geom_angle
_geom_angle_site_symmetry_1
_geom_angle_site_symmetry_3
Cl1 Cs1 Te4 130.137(12) . .
Cl1 Cs1 Te6 129.790(13) . .
Te4 Cs1 Te6 66.399(9) . .
Cl1 Cs1 Te3 129.691(12) . 7
Te4 Cs1 Te3 66.853(9) . 7
Te6 Cs1 Te3 100.472(10) . 7
Cl1 Cs1 Te5 128.337(12) . 8
Te4 Cs1 Te5 101.525(13) . 8
Te6 Cs1 Te5 65.722(8) . 8
Te3 Cs1 Te5 65.575(10) 7 8
Cl1 Cs1 Te1 82.226(10) . .
Te4 Cs1 Te1 63.433(10) . .
Te6 Cs1 Te1 129.576(11) . .
Te3 Cs1 Te1 64.110(10) 7 .
Te5 Cs1 Te1 129.331(14) 8 .
Cl1 Cs1 Te7 82.130(10) . 2_656
Te4 Cs1 Te7 128.799(12) . 2_656
Te6 Cs1 Te7 62.688(8) . 2_656
Te3 Cs1 Te7 127.315(11) 7 2_656
Te5 Cs1 Te7 62.036(11) 8 2_656
Te1 Cs1 Te7 164.350(12) . 2_656
Cl1 Cs1 Te2 82.128(10) . 3
Te4 Cs1 Te2 128.765(14) . 3
Te6 Cs1 Te2 127.748(11) . 3
Te3 Cs1 Te2 62.226(10) 7 3
Te5 Cs1 Te2 62.270(9) 8 3
Te1 Cs1 Te2 89.063(12) . 3
Te7 Cs1 Te2 88.381(12) 2_656 3
Cl1 Cs1 Te7 81.826(10) . .
Te4 Cs1 Te7 63.683(11) . .
Te6 Cs1 Te7 64.171(8) . .
Te3 Cs1 Te7 130.259(13) 7 .
Te5 Cs1 Te7 129.459(12) 8 .
Te1 Cs1 Te7 89.032(12) . .
Te7 Cs1 Te7 89.170(13) 2_656 .
Te2 Cs1 Te7 163.952(12) 3 .
Cl1 Cs1 Dy5 120.498(11) . 7
Te4 Cs1 Dy5 37.336(7) . 7
Te6 Cs1 Dy5 98.676(9) . 7
Te3 Cs1 Dy5 39.134(7) 7 7
Te5 Cs1 Dy5 99.593(13) 8 7
Te1 Cs1 Dy5 38.274(7) . 7
Te7 Cs1 Dy5 157.372(11) 2_656 7
Te2 Cs1 Dy5 94.428(13) 3 7
Te7 Cs1 Dy5 93.921(13) . 7
Cl1 Cs1 Dy2 120.130(10) . .
Te4 Cs1 Dy2 37.343(7) . .
Te6 Cs1 Dy2 38.985(7) . .
Te3 Cs1 Dy2 99.255(10) 7 .
Te5 Cs1 Dy2 99.845(11) 8 .
Te1 Cs1 Dy2 93.589(11) . .
Te7 Cs1 Dy2 94.613(11) 2_656 .
Te2 Cs1 Dy2 157.741(11) 3 .
Te7 Cs1 Dy2 38.306(7) . .
Dy5 Cs1 Dy2 74.666(9) 7 .
Cl1 Cs1 Cs2 44.927(8) . .
Te4 Cs1 Cs2 85.211(12) . .
Te6 Cs1 Cs2 117.957(10) . .
Te3 Cs1 Cs2 117.702(12) 7 .
Te5 Cs1 Cs2 173.260(12) 8 .
Te1 Cs1 Cs2 53.593(11) . .
Te7 Cs1 Cs2 113.850(13) 2_656 .
Te2 Cs1 Cs2 113.315(10) 3 .
Te7 Cs1 Cs2 53.788(8) . .
Dy5 Cs1 Cs2 85.616(13) 7 .
Dy2 Cs1 Cs2 85.609(9) . .
Cl1 Cs2 Te9 130.933(13) . .
Cl1 Cs2 Te9 130.933(13) . 6_565
Te9 Cs2 Te9 65.089(13) . 6_565
Cl1 Cs2 Te8 129.835(13) . 7_556
Te9 Cs2 Te8 64.927(11) . 7_556
Te9 Cs2 Te8 99.231(15) 6_565 7_556
Cl1 Cs2 Te8 129.835(13) . 4_556
Te9 Cs2 Te8 99.231(15) . 4_556
Te9 Cs2 Te8 64.927(11) 6_565 4_556
Te8 Cs2 Te8 65.773(12) 7_556 4_556
Cl1 Cs2 Te1 83.107(12) . .
Te9 Cs2 Te1 63.388(11) . .
Te9 Cs2 Te1 63.388(11) 6_565 .
Te8 Cs2 Te1 128.020(13) 7_556 .
Te8 Cs2 Te1 128.020(13) 4_556 .
Cl1 Cs2 Te7 82.787(8) . 6_565
Te9 Cs2 Te7 128.524(13) . 6_565
Te9 Cs2 Te7 63.611(7) 6_565 6_565
Te8 Cs2 Te7 127.733(12) 7_556 6_565
Te8 Cs2 Te7 62.271(7) 4_556 6_565
Te1 Cs2 Te7 89.879(9) . 6_565
Cl1 Cs2 Te7 82.787(8) . .
Te9 Cs2 Te7 63.611(8) . .
Te9 Cs2 Te7 128.524(13) 6_565 .
Te8 Cs2 Te7 62.271(7) 7_556 .
Te8 Cs2 Te7 127.733(12) 4_556 .
Te1 Cs2 Te7 89.879(9) . .
Te7 Cs2 Te7 165.495(16) 6_565 .
Cl1 Cs2 Te2 82.291(13) . 7_556
Te9 Cs2 Te2 127.844(12) . 7_556
Te9 Cs2 Te2 127.844(12) 6_565 7_556
Te8 Cs2 Te2 63.118(12) 7_556 7_556
Te8 Cs2 Te2 63.118(12) 4_556 7_556
Te1 Cs2 Te2 165.398(16) . 7_556
Te7 Cs2 Te2 88.294(9) 6_565 7_556
Te7 Cs2 Te2 88.294(9) . 7_556
Cl1 Cs2 Cs1 45.581(8) . .
Te9 Cs2 Cs1 85.353(12) . .
Te9 Cs2 Cs1 117.495(16) 6_565 .
Te8 Cs2 Cs1 116.683(7) 7_556 .
Te8 Cs2 Cs1 175.416(13) 4_556 .
Te1 Cs2 Cs1 54.124(9) . .
Te7 Cs2 Cs1 114.776(11) 6_565 .
Te7 Cs2 Cs1 54.434(7) . .
Te2 Cs2 Cs1 114.031(13) 7_556 .
Cl1 Cs2 Cs1 45.581(8) . 6_565
Te9 Cs2 Cs1 117.495(16) . 6_565
Te9 Cs2 Cs1 85.353(12) 6_565 6_565
Te8 Cs2 Cs1 175.416(13) 7_556 6_565
Te8 Cs2 Cs1 116.683(7) 4_556 6_565
Te1 Cs2 Cs1 54.124(9) . 6_565
Te7 Cs2 Cs1 54.434(7) 6_565 6_565
Te7 Cs2 Cs1 114.776(11) . 6_565
Te2 Cs2 Cs1 114.031(13) 7_556 6_565
Cs1 Cs2 Cs1 60.583(11) . 6_565
Cl1 Cs2 Cs1 45.068(8) . 5_666
Te9 Cs2 Cs1 175.985(12) . 5_666
Te9 Cs2 Cs1 117.364(8) 6_565 5_666
Te8 Cs2 Cs1 116.854(16) 7_556 5_666
Te8 Cs2 Cs1 84.768(12) 4_556 5_666
Te1 Cs2 Cs1 114.383(12) . 5_666
Te7 Cs2 Cs1 53.760(8) 6_565 5_666
Te7 Cs2 Cs1 113.623(12) . 5_666
Te2 Cs2 Cs1 53.741(9) 7_556 5_666
Cs1 Cs2 Cs1 90.649(13) . 5_666
Cs1 Cs2 Cs1 60.461(12) 6_565 5_666
Te4 Dy1 Te4 178.990(16) . 2
Te4 Dy1 Te5 89.972(10) . 2
Te4 Dy1 Te5 89.310(9) 2 2
Te4 Dy1 Te5 89.310(9) . .
Te4 Dy1 Te5 89.972(10) 2 .
Te5 Dy1 Te5 89.438(15) 2 .
Te4 Dy1 Te9 91.206(10) . .
Te4 Dy1 Te9 89.505(9) 2 .
Te5 Dy1 Te9 178.697(8) 2 .
Te5 Dy1 Te9 90.019(10) . .
Te4 Dy1 Te9 89.505(9) . 2
Te4 Dy1 Te9 91.206(10) 2 2
Te5 Dy1 Te9 90.019(10) 2 2
Te5 Dy1 Te9 178.697(8) . 2
Te9 Dy1 Te9 90.549(15) . 2
Te4 Dy2 Te7 93.194(13) . .
Te4 Dy2 Te5 91.257(11) . .
Te7 Dy2 Te5 91.762(10) . .
Te4 Dy2 Te6 92.088(10) . .
Te7 Dy2 Te6 92.073(10) . .
Te5 Dy2 Te6 174.764(11) . .
Te4 Dy2 Te3 90.086(13) . .
Te7 Dy2 Te3 176.634(12) . .
Te5 Dy2 Te3 87.407(10) . .
Te6 Dy2 Te3 88.561(10) . .
Te4 Dy2 Te8 176.829(13) . .
Te7 Dy2 Te8 89.777(12) . .
Te5 Dy2 Te8 87.540(10) . .
Te6 Dy2 Te8 88.910(10) . .
Te3 Dy2 Te8 86.929(12) . .
Te4 Dy2 Cs1 54.152(9) . .
Te7 Dy2 Cs1 60.941(9) . .
Te5 Dy2 Cs1 130.656(10) . .
Te6 Dy2 Cs1 54.518(8) . .
Te3 Dy2 Cs1 121.884(9) . .
Te8 Dy2 Cs1 128.587(10) . .
Te7 Dy3 Te7 93.318(10) 7_556 .
Te7 Dy3 Te5 89.328(12) 7_556 .
Te7 Dy3 Te5 92.375(10) . .
Te7 Dy3 Te8 91.735(12) 7_556 7_556
Te7 Dy3 Te8 89.595(10) . 7_556
Te5 Dy3 Te8 177.704(11) . 7_556
Te7 Dy3 Te6 89.401(10) 7_556 8_455
Te7 Dy3 Te6 176.647(11) . 8_455
Te5 Dy3 Te6 89.616(10) . 8_455
Te8 Dy3 Te6 88.361(10) 7_556 8_455
Te7 Dy3 Te9 176.240(11) 7_556 .
Te7 Dy3 Te9 90.436(10) . .
Te5 Dy3 Te9 90.313(12) . .
Te8 Dy3 Te9 88.493(12) 7_556 .
Te6 Dy3 Te9 86.853(10) 8_455 .
Te3 Dy4 Te3 177.614(16) 2 .
Te3 Dy4 Te2 92.012(11) 2 5
Te3 Dy4 Te2 89.632(11) . 5
Te3 Dy4 Te2 89.632(11) 2 .
Te3 Dy4 Te2 92.012(11) . .
Te2 Dy4 Te2 92.973(16) 5 .
Te3 Dy4 Te5 89.950(9) 2 .
Te3 Dy4 Te5 88.350(9) . .
Te2 Dy4 Te5 177.246(10) 5 .
Te2 Dy4 Te5 88.972(11) . .
Te3 Dy4 Te5 88.350(9) 2 2
Te3 Dy4 Te5 89.950(9) . 2
Te2 Dy4 Te5 88.972(11) 5 2
Te2 Dy4 Te5 177.246(10) . 2
Te5 Dy4 Te5 89.152(15) . 2
Te4 Dy5 Te1 93.165(13) 7 7
Te4 Dy5 Te9 92.323(10) 7 8
Te1 Dy5 Te9 91.299(11) 7 8
Te4 Dy5 Te3 93.669(11) 7 .
Te1 Dy5 Te3 92.374(12) 7 .
Te9 Dy5 Te3 172.787(12) 8 .
Te4 Dy5 Te6 90.546(13) 7 .
Te1 Dy5 Te6 176.056(12) 7 .
Te9 Dy5 Te6 87.212(10) 8 .
Te3 Dy5 Te6 88.720(10) . .
Te4 Dy5 Te10 176.923(12) 7 .
Te1 Dy5 Te10 89.896(12) 7 .
Te9 Dy5 Te10 87.287(11) 8 .
Te3 Dy5 Te10 86.514(11) . .
Te6 Dy5 Te10 86.386(12) . .
Te4 Dy5 Cs1 54.675(10) 7 7
Te1 Dy5 Cs1 60.953(10) 7 7
Te9 Dy5 Cs1 131.744(12) 8 7
Te3 Dy5 Cs1 55.397(11) . 7
Te6 Dy5 Cs1 122.568(10) . 7
Te10 Dy5 Cs1 127.484(11) . 7
Te6 Dy6 Te6 92.612(16) 2_656 .
Te6 Dy6 Te8 89.407(9) 2_656 .
Te6 Dy6 Te8 91.173(9) . .
Te6 Dy6 Te8 91.173(9) 2_656 2_656
Te6 Dy6 Te8 89.407(9) . 2_656
Te8 Dy6 Te8 179.162(16) . 2_656
Te6 Dy6 Te10 177.843(10) 2_656 .
Te6 Dy6 Te10 88.913(11) . .
Te8 Dy6 Te10 89.037(11) . .
Te8 Dy6 Te10 90.368(11) 2_656 .
Te6 Dy6 Te10 88.913(11) 2_656 5_656
Te6 Dy6 Te10 177.843(10) . 5_656
Te8 Dy6 Te10 90.368(11) . 5_656
Te8 Dy6 Te10 89.037(11) 2_656 5_656
Te10 Dy6 Te10 89.604(15) . 5_656
Te9 Dy7 Te9 180.0 6_565 2
Te9 Dy7 Te9 88.544(13) 6_565 .
Te9 Dy7 Te9 91.456(13) 2 .
Te9 Dy7 Te9 91.456(13) 6_565 5_565
Te9 Dy7 Te9 88.544(13) 2 5_565
Te9 Dy7 Te9 180.000(8) . 5_565
Te9 Dy7 Te1 89.680(8) 6_565 .
Te9 Dy7 Te1 90.320(8) 2 .
Te9 Dy7 Te1 89.680(8) . .
Te9 Dy7 Te1 90.320(8) 5_565 .
Te9 Dy7 Te1 90.320(8) 6_565 5_565
Te9 Dy7 Te1 89.680(8) 2 5_565
Te9 Dy7 Te1 90.320(8) . 5_565
Te9 Dy7 Te1 89.680(8) 5_565 5_565
Te1 Dy7 Te1 180.000(16) . 5_565
Te2 Dy8 Te8 91.877(11) . .
Te2 Dy8 Te8 91.877(11) . 6
Te8 Dy8 Te8 91.091(16) . 6
Te2 Dy8 Te3 92.111(11) . 6
Te8 Dy8 Te3 175.988(13) . 6
Te8 Dy8 Te3 89.228(11) 6 6
Te2 Dy8 Te3 92.111(11) . .
Te8 Dy8 Te3 89.228(11) . .
Te8 Dy8 Te3 175.988(13) 6 .
Te3 Dy8 Te3 90.176(16) 6 .
Te2 Dy8 Te10 179.348(17) . .
Te8 Dy8 Te10 88.580(11) . .
Te8 Dy8 Te10 88.580(11) 6 .
Te3 Dy8 Te10 87.429(10) 6 .
Te3 Dy8 Te10 87.429(10) . .
Dy5 Te1 Dy5 92.658(16) 7 4
Dy5 Te1 Dy7 89.174(11) 7 .
Dy5 Te1 Dy7 89.174(11) 4 .
Dy5 Te1 Cs2 133.301(8) 7 .
Dy5 Te1 Cs2 133.301(8) 4 .
Dy7 Te1 Cs2 84.520(12) . .
Dy5 Te1 Cs1 134.224(13) 7 6_565
Dy5 Te1 Cs1 80.773(10) 4 6_565
Dy7 Te1 Cs1 135.483(10) . 6_565
Cs2 Te1 Cs1 72.283(11) . 6_565
Dy5 Te1 Cs1 80.773(10) 7 .
Dy5 Te1 Cs1 134.224(13) 4 .
Dy7 Te1 Cs1 135.483(10) . .
Cs2 Te1 Cs1 72.283(11) . .
Cs1 Te1 Cs1 72.736(14) 6_565 .
Dy8 Te2 Dy4 88.046(11) . 5
Dy8 Te2 Dy4 88.046(11) . .
Dy4 Te2 Dy4 87.027(16) 5 .
Dy8 Te2 Cs1 134.688(11) . 3_445
Dy4 Te2 Cs1 84.538(9) 5 3_445
Dy4 Te2 Cs1 135.849(14) . 3_445
Dy8 Te2 Cs1 134.688(11) . 8_455
Dy4 Te2 Cs1 135.849(14) 5 8_455
Dy4 Te2 Cs1 84.538(9) . 8_455
Cs1 Te2 Cs1 72.337(13) 3_445 8_455
Dy8 Te2 Cs2 82.906(14) . 7_556
Dy4 Te2 Cs2 135.615(8) 5 7_556
Dy4 Te2 Cs2 135.615(8) . 7_556
Cs1 Te2 Cs2 72.149(12) 3_445 7_556
Cs1 Te2 Cs2 72.149(12) 8_455 7_556
Dy4 Te3 Dy8 87.788(10) . .
Dy4 Te3 Dy5 175.721(13) . .
Dy8 Te3 Dy5 94.734(11) . .
Dy4 Te3 Dy2 92.119(10) . .
Dy8 Te3 Dy2 92.116(12) . .
Dy5 Te3 Dy2 91.243(10) . .
Dy4 Te3 Cs1 90.381(10) . 7
Dy8 Te3 Cs1 140.254(12) . 7
Dy5 Te3 Cs1 85.469(10) . 7
Dy2 Te3 Cs1 127.630(12) . 7
Dy5 Te4 Dy2 176.003(15) 7 .
Dy5 Te4 Dy1 90.471(10) 7 .
Dy2 Te4 Dy1 90.970(10) . .
Dy5 Te4 Cs1 87.989(11) 7 .
Dy2 Te4 Cs1 88.505(12) . .
Dy1 Te4 Cs1 139.846(13) . .
Dy3 Te5 Dy2 87.762(10) . .
Dy3 Te5 Dy1 90.309(12) . .
Dy2 Te5 Dy1 88.382(9) . .
Dy3 Te5 Dy4 178.970(14) . .
Dy2 Te5 Dy4 92.081(9) . .
Dy1 Te5 Dy4 90.705(12) . .
Dy3 Te5 Cs1 89.879(11) . 8_455
Dy2 Te5 Cs1 143.215(13) . 8_455
Dy1 Te5 Cs1 128.349(12) . 8_455
Dy4 Te5 Cs1 89.638(11) . 8_455
Dy6 Te6 Dy2 90.680(9) . .
Dy6 Te6 Dy3 90.926(10) . 8
Dy2 Te6 Dy3 175.995(12) . 8
Dy6 Te6 Dy5 93.686(12) . .
Dy2 Te6 Dy5 91.138(10) . .
Dy3 Te6 Dy5 92.420(10) 8 .
Dy6 Te6 Cs1 138.786(12) . .
Dy2 Te6 Cs1 86.496(10) . .
Dy3 Te6 Cs1 89.880(9) 8 .
Dy5 Te6 Cs1 127.446(12) . .
Dy3 Te7 Dy3 86.682(10) 7_556 .
Dy3 Te7 Dy2 90.070(12) 7_556 .
Dy3 Te7 Dy2 88.092(10) . .
Dy3 Te7 Cs2 136.128(13) 7_556 .
Dy3 Te7 Cs2 84.969(10) . .
Dy2 Te7 Cs2 132.472(13) . .
Dy3 Te7 Cs1 84.765(11) 7_556 2_656
Dy3 Te7 Cs1 136.711(12) . 2_656
Dy2 Te7 Cs1 134.172(11) . 2_656
Cs2 Te7 Cs1 72.728(11) . 2_656
Dy3 Te7 Cs1 136.483(12) 7_556 .
Dy3 Te7 Cs1 134.823(12) . .
Dy2 Te7 Cs1 80.752(11) . .
Cs2 Te7 Cs1 71.778(10) . .
Cs1 Te7 Cs1 72.598(13) 2_656 .
Dy6 Te8 Dy3 91.248(10) . 7_556
Dy6 Te8 Dy8 92.372(11) . .
Dy3 Te8 Dy8 176.381(12) 7_556 .
Dy6 Te8 Dy2 89.138(10) . .
Dy3 Te8 Dy2 88.374(12) 7_556 .
Dy8 Te8 Dy2 91.694(12) . .
Dy6 Te8 Cs2 130.369(13) . 7_556
Dy3 Te8 Cs2 89.577(11) 7_556 7_556
Dy8 Te8 Cs2 88.068(12) . 7_556
Dy2 Te8 Cs2 140.480(13) . 7_556
Dy5 Te9 Dy7 89.133(9) 8_455 .
Dy5 Te9 Dy1 87.624(9) 8_455 .
Dy7 Te9 Dy1 88.998(11) . .
Dy5 Te9 Dy3 93.319(10) 8_455 .
Dy7 Te9 Dy3 176.971(11) . .
Dy1 Te9 Dy3 89.327(12) . .
Dy5 Te9 Cs2 133.959(12) 8_455 .
Dy7 Te9 Cs2 89.788(10) . .
Dy1 Te9 Cs2 138.376(11) . .
Dy3 Te9 Cs2 89.788(11) . .
Dy6 Te10 Dy6 90.396(15) . 5_656
Dy6 Te10 Dy8 90.009(10) . .
Dy6 Te10 Dy8 90.009(10) 5_656 .
Dy6 Te10 Dy5 178.084(13) . 6
Dy6 Te10 Dy5 91.013(9) 5_656 6
Dy8 Te10 Dy5 91.289(12) . 6
Dy6 Te10 Dy5 91.013(9) . .
Dy6 Te10 Dy5 178.084(13) 5_656 .
Dy8 Te10 Dy5 91.289(12) . .
Dy5 Te10 Dy5 87.549(15) 6 .
Cs2 Cl1 Cs2 180.0 5_666 .
Cs2 Cl1 Cs1 89.492(10) 5_666 5_666
Cs2 Cl1 Cs1 90.508(10) . 5_666
Cs2 Cl1 Cs1 90.508(10) 5_666 .
Cs2 Cl1 Cs1 89.492(10) . .
Cs1 Cl1 Cs1 180.0 5_666 .
Cs2 Cl1 Cs1 89.492(10) 5_666 2_656
Cs2 Cl1 Cs1 90.508(10) . 2_656
Cs1 Cl1 Cs1 89.849(15) 5_666 2_656
Cs1 Cl1 Cs1 90.151(15) . 2_656
Cs2 Cl1 Cs1 90.508(10) 5_666 6_565
Cs2 Cl1 Cs1 89.492(10) . 6_565
Cs1 Cl1 Cs1 90.151(15) 5_666 6_565
Cs1 Cl1 Cs1 89.849(14) . 6_565
Cs1 Cl1 Cs1 180.0 2_656 6_565

loop_
_geom_bond_atom_site_label_1
_geom_bond_atom_site_label_2
_geom_bond_distance
_geom_bond_site_symmetry_2
Cs1 Cl1 3.5949(4) .
Cs1 Te4 3.9462(6) .
Cs1 Te6 3.9704(5) .
Cs1 Te3 3.9912(7) 7
Cs1 Te5 3.9975(5) 8
Cs2 Cl1 3.5544(6) .
Cs2 Te9 3.9712(6) .
Cs2 Te9 3.9712(6) 6_565
Dy1 Te4 3.0483(5) .
Dy1 Te4 3.0483(5) 2
Dy1 Te5 3.0742(4) 2
Dy1 Te5 3.0742(4) .
Dy1 Te9 3.0843(4) .
Dy1 Te9 3.0843(4) 2
Dy2 Te4 2.9531(4) .
Dy2 Te7 3.0565(4) .
Dy2 Te5 3.0659(5) .
Dy2 Te6 3.0675(5) .
Dy2 Te3 3.1071(4) .
Dy2 Te8 3.1322(4) .
Dy3 Te7 3.0349(4) 7_556
Dy3 Te7 3.0410(5) .
Dy3 Te5 3.0498(4) .
Dy3 Te8 3.0507(4) 7_556
Dy3 Te6 3.0849(5) 8_455
Dy3 Te9 3.0927(4) .
Dy4 Te3 3.0384(4) 2
Dy4 Te3 3.0384(4) .
Dy4 Te2 3.0528(4) 5
Dy4 Te2 3.0528(4) .
Dy4 Te5 3.0820(4) .
Dy4 Te5 3.0820(4) 2
Dy5 Te4 2.9334(4) 7
Dy5 Te1 3.0334(4) 7
Dy5 Te9 3.0516(5) 8
Dy5 Te3 3.0603(5) .
Dy5 Te6 3.1055(4) .
Dy5 Te10 3.1715(4) .
Dy6 Te6 3.0307(4) 2_656
Dy6 Te6 3.0307(4) .
Dy6 Te8 3.0483(4) .
Dy6 Te8 3.0483(4) 2_656
Dy6 Te10 3.1037(4) .
Dy6 Te10 3.1037(4) 5_656
Dy7 Te9 3.0603(4) 6_565
Dy7 Te9 3.0603(3) 2
Dy7 Te9 3.0603(4) .
Dy7 Te9 3.0603(4) 5_565
Dy7 Te1 3.0762(5) .
Dy7 Te1 3.0762(5) 5_565
Dy8 Te2 3.0288(6) .
Dy8 Te8 3.0540(4) .
Dy8 Te8 3.0540(4) 6
Dy8 Te3 3.0573(4) 6
Dy8 Te3 3.0573(4) .
Dy8 Te10 3.1230(6) .
Te1 Dy5 3.0334(4) 7
Te1 Dy5 3.0334(4) 4
Te2 Dy4 3.0528(4) 5
Te3 Cs1 3.9912(7) 7
Te4 Dy5 2.9334(4) 7
Te5 Cs1 3.9975(5) 8_455
Te6 Dy3 3.0849(5) 8
Te7 Dy3 3.0349(4) 7_556
Te8 Dy3 3.0507(4) 7_556
Te9 Dy5 3.0516(5) 8_455
Te10 Dy6 3.1037(4) 5_656
Te10 Dy5 3.1715(4) 6
Cl1 Cs2 3.5544(6) 5_666
Cl1 Cs1 3.5949(4) 5_666
Cl1 Cs1 3.5949(4) 2_656
Cl1 Cs1 3.5949(4) 6_565
